data_4036608
loop_
_publ_author_name
'Madhusudhan Reddy, G.'
'Ko, Chi-Ting'
'Hsieh, Kai-Hong'
'Lee, Chia-Jui'
'Das, Utpal'
'Lin, Wenwei'

_publ_section_title
;
 Expanding the Scope of Primary Amine Catalysis: Stereoselective Synthesis
 of Indanedione-Fused 2,6-Disubstituted trans-Spirocyclohexanones.
;
_journal_issue 6
_journal_name_full 'The Journal of organic chemistry'
_journal_page_first 2420
_journal_page_last 2431
_journal_paper_doi 10.1021/acs.joc.5b02921
_journal_volume 81
_journal_year 2016
_chemical_absolute_configuration unk
_chemical_formula_moiety 'C28 H23 Br O4'
_chemical_formula_sum 'C28 H23 Br O4'
_chemical_formula_weight 503.37
_space_group_IT_number 4
_space_group_name_Hall 'P 2yb'
_space_group_name_H-M_alt 'P 1 21 1'
_symmetry_cell_setting monoclinic
_symmetry_space_group_name_H-M 'P 1 21 1'
_atom_sites_solution_hydrogens geom
_atom_sites_solution_primary direct
_atom_sites_solution_secondary difmap
_audit_creation_method SHELXL-97
_cell_angle_alpha 90.00
_cell_angle_beta 112.394(2)
_cell_angle_gamma 90.00
_cell_formula_units_Z 4
_cell_length_a 10.1259(2)
_cell_length_b 21.6147(4)
_cell_length_c 11.8647(3)
_cell_measurement_reflns_used 0
_cell_measurement_temperature 200(2)
_cell_measurement_theta_max 0
_cell_measurement_theta_min 0
_cell_volume 2400.97(10)
_computing_molecular_graphics 'Ortep-3 for Windows (Farrugia, 1997)'
_computing_publication_material 'WinGX publication routines (Farrugia, 1999)'
_computing_structure_refinement 'SHELXL-97 (Sheldrick, 1997)'
_computing_structure_solution 'SHELXS-86 (Sheldrick, 1986)'
_diffrn_ambient_temperature 200(2)
_diffrn_measured_fraction_theta_full 0.994
_diffrn_measured_fraction_theta_max 0.994
_diffrn_measurement_device_type 'Bruker APEX2'
_diffrn_radiation_monochromator graphite
_diffrn_radiation_source 'fine-focus sealed tube'
_diffrn_radiation_type MoK\a
_diffrn_radiation_wavelength 0.71073
_diffrn_reflns_av_R_equivalents 0.0419
_diffrn_reflns_av_sigmaI/netI 0.0812
_diffrn_reflns_limit_h_max 11
_diffrn_reflns_limit_h_min -12
_diffrn_reflns_limit_k_max 25
_diffrn_reflns_limit_k_min -25
_diffrn_reflns_limit_l_max 14
_diffrn_reflns_limit_l_min -12
_diffrn_reflns_number 16965
_diffrn_reflns_theta_full 25.00
_diffrn_reflns_theta_max 25.00
_diffrn_reflns_theta_min 1.86
_exptl_absorpt_coefficient_mu 1.744
_exptl_absorpt_correction_T_max 0.8051
_exptl_absorpt_correction_T_min 0.5279
_exptl_absorpt_correction_type multi-scan
_exptl_crystal_colour colorless
_exptl_crystal_density_diffrn 1.393
_exptl_crystal_density_method 'not measured'
_exptl_crystal_description prism
_exptl_crystal_F_000 1032
_exptl_crystal_size_max 0.42
_exptl_crystal_size_mid 0.25
_exptl_crystal_size_min 0.13
_refine_diff_density_max 0.269
_refine_diff_density_min -0.264
_refine_diff_density_rms 0.041
_refine_ls_abs_structure_details 'Flack H D (1983), Acta Cryst. A39, 876-881'
_refine_ls_abs_structure_Flack 0.016(7)
_refine_ls_extinction_method none
_refine_ls_goodness_of_fit_ref 0.959
_refine_ls_hydrogen_treatment constr
_refine_ls_matrix_type full
_refine_ls_number_parameters 595
_refine_ls_number_reflns 8005
_refine_ls_number_restraints 1
_refine_ls_restrained_S_all 0.959
_refine_ls_R_factor_all 0.0832
_refine_ls_R_factor_gt 0.0420
_refine_ls_shift/su_max 0.002
_refine_ls_shift/su_mean 0.000
_refine_ls_structure_factor_coef Fsqd
_refine_ls_weighting_details 'calc w=1/[\s^2^(Fo^2^)+(0.0294P)^2^+0.1087P] where P=(Fo^2^+2Fc^2^)/3'
_refine_ls_weighting_scheme calc
_refine_ls_wR_factor_gt 0.0780
_refine_ls_wR_factor_ref 0.0920
_reflns_number_gt 5336
_reflns_number_total 8005
_reflns_threshold_expression >2sigma(I)
_cod_data_source_file jo5b02921_si_004.cif
_cod_data_source_block a17480
_cod_original_cell_volume 2400.97(9)
_cod_original_sg_symbol_H-M 'P 21'
_cod_database_code 4036608

loop_
_symmetry_equiv_pos_as_xyz
'x, y, z'
'-x, y+1/2, -z'

loop_
_atom_site_label
_atom_site_type_symbol
_atom_site_fract_x
_atom_site_fract_y
_atom_site_fract_z
_atom_site_U_iso_or_equiv
_atom_site_adp_type
_atom_site_occupancy
_atom_site_symmetry_multiplicity
_atom_site_calc_flag
_atom_site_refinement_flags
C1 C 0.8020(4) 0.48113(18) 0.8364(4) 0.0500(11) Uani 1 1 d .
C2 C 0.7338(4) 0.4425(2) 0.7397(4) 0.0541(11) Uani 1 1 d .
H2 H 0.7521 0.4452 0.6670 0.065 Uiso 1 1 calc R
C3 C 0.6365(5) 0.39904(18) 0.7506(4) 0.0503(11) Uani 1 1 d .
H3 H 0.5886 0.3721 0.6842 0.060 Uiso 1 1 calc R
C4 C 0.6089(4) 0.39449(17) 0.8549(3) 0.0394(10) Uani 1 1 d .
C5 C 0.6835(5) 0.4331(2) 0.9516(4) 0.0532(11) Uani 1 1 d .
H5 H 0.6684 0.4299 1.0257 0.064 Uiso 1 1 calc R
C6 C 0.7806(5) 0.4767(2) 0.9416(4) 0.0550(12) Uani 1 1 d .
H6 H 0.8311 0.5029 1.0084 0.066 Uiso 1 1 calc R
C7 C 0.4968(4) 0.34909(17) 0.8612(3) 0.0408(10) Uani 1 1 d .
H7 H 0.4299 0.3418 0.7751 0.049 Uiso 1 1 calc R
C8 C 0.5576(4) 0.28433(17) 0.9140(3) 0.0373(10) Uani 1 1 d .
C9 C 0.6235(4) 0.25282(17) 0.8317(4) 0.0435(10) Uani 1 1 d .
C10 C 0.7711(4) 0.2353(2) 0.9041(3) 0.0440(10) Uani 1 1 d .
C11 C 0.8689(5) 0.2023(2) 0.8718(4) 0.0619(13) Uani 1 1 d .
H11 H 0.8459 0.1897 0.7898 0.074 Uiso 1 1 calc R
C12 C 0.9995(6) 0.1880(2) 0.9603(6) 0.0765(16) Uani 1 1 d .
H12 H 1.0658 0.1640 0.9399 0.092 Uiso 1 1 calc R
C13 C 1.0350(5) 0.2080(3) 1.0774(5) 0.0767(15) Uani 1 1 d .
H13 H 1.1263 0.1981 1.1370 0.092 Uiso 1 1 calc R
C14 C 0.9410(5) 0.2424(3) 1.1110(4) 0.0621(12) Uani 1 1 d .
H14 H 0.9673 0.2570 1.1922 0.075 Uiso 1 1 calc R
C15 C 0.8070(4) 0.25499(18) 1.0232(3) 0.0430(10) Uani 1 1 d .
C16 C 0.6838(4) 0.28666(18) 1.0359(4) 0.0427(11) Uani 1 1 d .
C17 C 0.4345(4) 0.24225(19) 0.9178(3) 0.0448(9) Uani 1 1 d .
H17 H 0.3666 0.2362 0.8316 0.054 Uiso 1 1 calc R
C18 C 0.4888(4) 0.17838(19) 0.9692(4) 0.0496(11) Uani 1 1 d .
C19 C 0.4793(6) 0.1295(2) 0.8901(5) 0.0735(15) Uani 1 1 d .
H19 H 0.4351 0.1358 0.8046 0.088 Uiso 1 1 calc R
C20 C 0.5338(7) 0.0712(2) 0.9346(6) 0.104(2) Uani 1 1 d .
H20 H 0.5266 0.0381 0.8797 0.125 Uiso 1 1 calc R
C21 C 0.5977(7) 0.0618(3) 1.0578(7) 0.111(2) Uani 1 1 d .
H21 H 0.6376 0.0226 1.0888 0.133 Uiso 1 1 calc R
C22 C 0.6037(6) 0.1087(3) 1.1354(5) 0.0859(18) Uani 1 1 d .
H22 H 0.6459 0.1017 1.2208 0.103 Uiso 1 1 calc R
C23 C 0.5491(5) 0.1667(2) 1.0919(4) 0.0644(13) Uani 1 1 d .
H23 H 0.5536 0.1987 1.1480 0.077 Uiso 1 1 calc R
C24 C 0.3513(4) 0.27341(19) 0.9852(4) 0.0543(11) Uani 1 1 d .
H24A H 0.2724 0.2459 0.9835 0.065 Uiso 1 1 calc R
H24B H 0.4152 0.2796 1.0715 0.065 Uiso 1 1 calc R
C25 C 0.2904(4) 0.33487(19) 0.9303(4) 0.0483(11) Uani 1 1 d .
C26 C 0.0803(6) 0.3745(3) 0.9280(5) 0.0896(19) Uani 1 1 d .
H26A H 0.0548 0.4177 0.9389 0.107 Uiso 1 1 calc R
H26B H 0.0159 0.3463 0.9488 0.107 Uiso 1 1 calc R
C27 C 0.0667(5) 0.3645(3) 0.8032(5) 0.0736(15) Uani 1 1 d .
H27A H -0.0254 0.3443 0.7553 0.088 Uiso 1 1 calc R
H27B H 0.0723 0.4042 0.7636 0.088 Uiso 1 1 calc R
C28 C 0.4070(4) 0.37740(18) 0.9266(4) 0.0492(10) Uani 1 1 d .
H28A H 0.4705 0.3880 1.0111 0.059 Uiso 1 1 calc R
H28B H 0.3632 0.4162 0.8847 0.059 Uiso 1 1 calc R
C29 C 0.3107(5) 0.29685(19) 0.3785(4) 0.0528(12) Uani 1 1 d .
C30 C 0.2946(5) 0.3008(2) 0.4891(4) 0.0631(13) Uani 1 1 d .
H30 H 0.3485 0.2747 0.5550 0.076 Uiso 1 1 calc R
C31 C 0.1993(5) 0.3432(2) 0.5029(4) 0.0563(12) Uani 1 1 d .
H31 H 0.1880 0.3459 0.5786 0.068 Uiso 1 1 calc R
C32 C 0.1197(4) 0.38191(18) 0.4070(4) 0.0411(10) Uani 1 1 d .
C33 C 0.1384(4) 0.37631(19) 0.2974(4) 0.0483(11) Uani 1 1 d .
H33 H 0.0845 0.4021 0.2310 0.058 Uiso 1 1 calc R
C34 C 0.2332(4) 0.3342(2) 0.2822(4) 0.0522(11) Uani 1 1 d .
H34 H 0.2446 0.3312 0.2066 0.063 Uiso 1 1 calc R
C35 C 0.0104(4) 0.42435(18) 0.4228(3) 0.0439(10) Uani 1 1 d .
H35 H 0.0002 0.4113 0.4999 0.053 Uiso 1 1 calc R
C36 C 0.0592(4) 0.49429(17) 0.4413(3) 0.0420(10) Uani 1 1 d .
C37 C 0.1008(4) 0.51997(17) 0.3392(4) 0.0465(11) Uani 1 1 d .
C38 C 0.2528(4) 0.5418(2) 0.3970(4) 0.0452(10) Uani 1 1 d .
C39 C 0.3305(5) 0.5740(2) 0.3406(5) 0.0689(14) Uani 1 1 d .
H39 H 0.2920 0.5837 0.2562 0.083 Uiso 1 1 calc R
C40 C 0.4672(6) 0.5905(2) 0.4164(6) 0.0794(16) Uani 1 1 d .
H40 H 0.5243 0.6131 0.3832 0.095 Uiso 1 1 calc R
C41 C 0.5250(6) 0.5753(2) 0.5406(6) 0.0777(16) Uani 1 1 d .
H41 H 0.6204 0.5870 0.5887 0.093 Uiso 1 1 calc R
C42 C 0.4465(4) 0.5440(2) 0.5936(4) 0.0607(12) Uani 1 1 d .
H42 H 0.4854 0.5334 0.6777 0.073 Uiso 1 1 calc R
C43 C 0.3086(4) 0.52844(18) 0.5200(4) 0.0426(10) Uani 1 1 d .
C44 C 0.1981(4) 0.49847(18) 0.5545(4) 0.0437(10) Uani 1 1 d .
C45 C -0.0582(4) 0.53486(19) 0.4589(3) 0.0460(10) Uani 1 1 d .
H45 H -0.0658 0.5212 0.5368 0.055 Uiso 1 1 calc R
C46 C -0.0173(5) 0.6040(2) 0.4740(4) 0.0490(11) Uani 1 1 d .
C47 C -0.0546(5) 0.6428(2) 0.3756(5) 0.0686(14) Uani 1 1 d .
H47 H -0.1099 0.6275 0.2965 0.082 Uiso 1 1 calc R
C48 C -0.0120(6) 0.7047(2) 0.3908(6) 0.0842(16) Uani 1 1 d .
H48 H -0.0396 0.7317 0.3226 0.101 Uiso 1 1 calc R
C49 C 0.0696(6) 0.7262(3) 0.5045(6) 0.0917(17) Uani 1 1 d .
H49 H 0.1005 0.7681 0.5148 0.110 Uiso 1 1 calc R
C50 C 0.1075(6) 0.6876(3) 0.6045(5) 0.0855(17) Uani 1 1 d .
H50 H 0.1626 0.7029 0.6835 0.103 Uiso 1 1 calc R
C51 C 0.0646(5) 0.6265(2) 0.5885(4) 0.0659(13) Uani 1 1 d .
H51 H 0.0916 0.5996 0.6570 0.079 Uiso 1 1 calc R
C52 C -0.2051(4) 0.52384(19) 0.3570(4) 0.0523(11) Uani 1 1 d .
H52A H -0.2777 0.5481 0.3750 0.063 Uiso 1 1 calc R
H52B H -0.2030 0.5393 0.2791 0.063 Uiso 1 1 calc R
C53 C -0.2491(4) 0.4564(2) 0.3420(4) 0.0514(11) Uani 1 1 d .
C54 C -0.4074(6) 0.4094(3) 0.4105(5) 0.101(2) Uani 1 1 d .
H54A H -0.4677 0.4334 0.4436 0.121 Uiso 1 1 calc R
H54B H -0.4016 0.3662 0.4399 0.121 Uiso 1 1 calc R
C55 C -0.4694(5) 0.4108(3) 0.2764(4) 0.0740(15) Uani 1 1 d .
H55A H -0.4691 0.3690 0.2426 0.089 Uiso 1 1 calc R
H55B H -0.5688 0.4263 0.2463 0.089 Uiso 1 1 calc R
C56 C -0.1373(4) 0.41746(19) 0.3218(3) 0.0506(11) Uani 1 1 d .
H56A H -0.1317 0.4292 0.2431 0.061 Uiso 1 1 calc R
H56B H -0.1664 0.3735 0.3161 0.061 Uiso 1 1 calc R
O1 O 0.5606(3) 0.24253(14) 0.7239(3) 0.0634(8) Uani 1 1 d .
O2 O 0.6825(3) 0.30930(14) 1.1287(2) 0.0596(8) Uani 1 1 d .
O3 O 0.2215(3) 0.36277(15) 1.0020(3) 0.0665(9) Uani 1 1 d .
O4 O 0.1828(3) 0.32559(14) 0.8122(2) 0.0604(8) Uani 1 1 d .
O5 O 0.0249(3) 0.52424(14) 0.2314(2) 0.0654(9) Uani 1 1 d .
O6 O 0.2141(3) 0.48091(14) 0.6556(3) 0.0622(9) Uani 1 1 d .
O7 O -0.2708(3) 0.43531(17) 0.4487(2) 0.0685(9) Uani 1 1 d .
O8 O -0.3821(3) 0.45104(14) 0.2431(2) 0.0624(8) Uani 1 1 d .
Br1 Br 0.92937(6) 0.54165(2) 0.81946(5) 0.0918(2) Uani 1 1 d .
Br2 Br 0.44038(6) 0.23843(2) 0.35985(5) 0.0916(2) Uani 1 1 d .

loop_
_atom_site_aniso_label
_atom_site_aniso_U_11
_atom_site_aniso_U_22
_atom_site_aniso_U_33
_atom_site_aniso_U_23
_atom_site_aniso_U_13
_atom_site_aniso_U_12
C1 0.057(3) 0.040(3) 0.059(3) 0.011(2) 0.029(2) -0.006(2)
C2 0.062(3) 0.055(3) 0.053(3) 0.008(2) 0.031(2) 0.004(2)
C3 0.061(3) 0.044(2) 0.048(3) -0.001(2) 0.023(2) -0.006(2)
C4 0.048(3) 0.037(2) 0.035(2) 0.0037(18) 0.017(2) 0.003(2)
C5 0.068(3) 0.051(3) 0.047(3) 0.001(2) 0.029(2) -0.005(2)
C6 0.065(3) 0.046(3) 0.053(3) -0.006(2) 0.021(2) -0.010(2)
C7 0.048(2) 0.036(2) 0.041(2) 0.0001(18) 0.0197(19) -0.0032(19)
C8 0.039(2) 0.036(2) 0.035(2) -0.0012(17) 0.0125(18) -0.0014(18)
C9 0.056(3) 0.035(2) 0.038(2) -0.0045(18) 0.017(2) -0.007(2)
C10 0.048(2) 0.035(2) 0.053(3) -0.001(2) 0.024(2) -0.005(2)
C11 0.063(3) 0.051(3) 0.085(3) -0.015(2) 0.043(3) -0.014(2)
C12 0.049(3) 0.062(4) 0.119(5) -0.004(3) 0.033(3) 0.005(3)
C13 0.049(3) 0.080(4) 0.090(4) 0.009(3) 0.015(3) -0.007(3)
C14 0.058(3) 0.054(3) 0.069(3) 0.003(3) 0.018(3) -0.010(3)
C15 0.040(2) 0.039(3) 0.046(3) 0.0044(18) 0.011(2) -0.008(2)
C16 0.058(3) 0.030(2) 0.037(3) 0.0001(18) 0.015(2) -0.006(2)
C17 0.051(2) 0.042(2) 0.041(2) 0.001(2) 0.0172(18) -0.003(2)
C18 0.049(3) 0.042(3) 0.055(3) 0.003(2) 0.017(2) -0.005(2)
C19 0.092(4) 0.047(3) 0.070(3) -0.007(3) 0.018(3) -0.011(3)
C20 0.148(6) 0.038(3) 0.111(5) -0.010(3) 0.032(5) 0.000(3)
C21 0.135(6) 0.041(4) 0.123(6) 0.019(4) 0.012(4) -0.006(3)
C22 0.102(4) 0.061(4) 0.079(4) 0.030(3) 0.017(3) -0.010(3)
C23 0.081(3) 0.050(3) 0.057(3) 0.014(2) 0.021(3) -0.003(3)
C24 0.051(3) 0.055(3) 0.058(3) 0.005(2) 0.021(2) -0.008(2)
C25 0.045(2) 0.052(3) 0.047(3) 0.001(2) 0.017(2) 0.008(2)
C26 0.074(4) 0.126(5) 0.077(4) 0.023(3) 0.039(3) 0.039(4)
C27 0.057(3) 0.074(4) 0.083(4) 0.015(3) 0.020(3) 0.016(3)
C28 0.054(3) 0.044(2) 0.050(3) -0.0036(19) 0.021(2) 0.002(2)
C29 0.059(3) 0.044(3) 0.055(3) -0.002(2) 0.021(2) 0.002(2)
C30 0.071(3) 0.056(3) 0.054(3) 0.011(2) 0.014(2) 0.015(3)
C31 0.071(3) 0.061(3) 0.033(2) 0.003(2) 0.016(2) 0.005(3)
C32 0.048(2) 0.037(2) 0.036(2) -0.0035(18) 0.0134(19) -0.006(2)
C33 0.057(3) 0.046(3) 0.040(3) 0.0065(19) 0.016(2) 0.003(2)
C34 0.060(3) 0.052(3) 0.047(3) -0.003(2) 0.022(2) -0.004(2)
C35 0.053(3) 0.041(2) 0.038(2) 0.0018(18) 0.017(2) -0.007(2)
C36 0.051(3) 0.041(2) 0.033(2) 0.0032(17) 0.015(2) -0.001(2)
C37 0.055(3) 0.038(2) 0.050(3) 0.0038(19) 0.024(2) 0.008(2)
C38 0.047(2) 0.036(2) 0.061(3) 0.008(2) 0.030(2) 0.006(2)
C39 0.061(3) 0.063(3) 0.089(4) 0.021(3) 0.036(3) 0.013(3)
C40 0.067(4) 0.064(4) 0.128(5) 0.018(3) 0.061(4) 0.002(3)
C41 0.050(3) 0.063(4) 0.118(5) -0.009(3) 0.030(3) 0.000(3)
C42 0.044(3) 0.053(3) 0.083(3) -0.003(3) 0.021(2) 0.000(2)
C43 0.046(3) 0.035(2) 0.049(3) 0.0028(18) 0.020(2) 0.007(2)
C44 0.053(3) 0.036(2) 0.039(3) 0.0006(19) 0.015(2) 0.004(2)
C45 0.053(2) 0.044(2) 0.046(2) -0.001(2) 0.025(2) -0.002(2)
C46 0.055(3) 0.042(3) 0.057(3) 0.000(2) 0.029(2) 0.006(2)
C47 0.081(3) 0.051(3) 0.071(3) -0.003(3) 0.026(3) 0.004(3)
C48 0.102(4) 0.047(3) 0.104(4) 0.011(3) 0.039(4) 0.010(3)
C49 0.106(4) 0.047(3) 0.126(5) -0.008(4) 0.048(4) -0.001(3)
C50 0.104(5) 0.063(4) 0.093(4) -0.034(3) 0.041(3) -0.012(3)
C51 0.080(3) 0.058(3) 0.065(3) -0.007(2) 0.035(3) 0.000(3)
C52 0.044(2) 0.055(3) 0.058(3) 0.003(2) 0.019(2) 0.002(2)
C53 0.048(3) 0.064(3) 0.042(3) 0.003(2) 0.016(2) -0.003(2)
C54 0.102(5) 0.134(6) 0.070(4) -0.009(3) 0.036(3) -0.064(4)
C55 0.066(3) 0.101(4) 0.056(3) -0.008(3) 0.023(3) -0.022(3)
C56 0.049(3) 0.053(3) 0.044(2) -0.002(2) 0.012(2) -0.006(2)
O1 0.077(2) 0.0637(18) 0.0448(17) -0.0067(16) 0.0180(15) 0.0112(18)
O2 0.074(2) 0.0611(19) 0.0390(17) -0.0106(15) 0.0158(15) -0.0022(16)
O3 0.0558(19) 0.086(2) 0.0651(19) -0.0042(17) 0.0312(17) 0.0133(17)
O4 0.0497(18) 0.068(2) 0.0582(19) -0.0046(15) 0.0144(15) 0.0078(16)
O5 0.075(2) 0.074(2) 0.0388(17) 0.0133(15) 0.0122(16) 0.0026(17)
O6 0.073(2) 0.064(2) 0.0415(18) 0.0073(15) 0.0135(15) -0.0108(16)
O7 0.058(2) 0.102(3) 0.0490(18) 0.0026(17) 0.0235(16) -0.0178(19)
O8 0.0425(17) 0.080(2) 0.0570(18) 0.0068(16) 0.0102(15) -0.0111(16)
Br1 0.1053(4) 0.0708(4) 0.1131(5) 0.0026(3) 0.0570(4) -0.0323(3)
Br2 0.1070(5) 0.0704(4) 0.1033(4) 0.0036(3) 0.0468(3) 0.0329(3)

loop_
_atom_type_symbol
_atom_type_description
_atom_type_scat_dispersion_real
_atom_type_scat_dispersion_imag
_atom_type_scat_source
C C 0.0033 0.0016 'International Tables Vol C Tables 4.2.6.8 and 6.1.1.4'
H H 0.0000 0.0000 'International Tables Vol C Tables 4.2.6.8 and 6.1.1.4'
O O 0.0106 0.0060 'International Tables Vol C Tables 4.2.6.8 and 6.1.1.4'
Br Br -0.2901 2.4595 'International Tables Vol C Tables 4.2.6.8 and 6.1.1.4'

loop_
_geom_angle_atom_site_label_1
_geom_angle_atom_site_label_2
_geom_angle_atom_site_label_3
_geom_angle
C6 C1 C2 121.5(4)
C6 C1 Br1 120.1(3)
C2 C1 Br1 118.4(3)
C1 C2 C3 118.5(4)
C1 C2 H2 120.7
C3 C2 H2 120.7
C4 C3 C2 121.5(4)
C4 C3 H3 119.2
C2 C3 H3 119.2
C3 C4 C5 118.0(4)
C3 C4 C7 120.1(4)
C5 C4 C7 121.9(4)
C4 C5 C6 120.9(4)
C4 C5 H5 119.5
C6 C5 H5 119.5
C1 C6 C5 119.5(4)
C1 C6 H6 120.3
C5 C6 H6 120.3
C4 C7 C28 111.4(3)
C4 C7 C8 114.2(3)
C28 C7 C8 112.1(3)
C4 C7 H7 106.2
C28 C7 H7 106.2
C8 C7 H7 106.2
C16 C8 C9 102.0(3)
C16 C8 C17 112.5(3)
C9 C8 C17 107.8(3)
C16 C8 C7 114.3(3)
C9 C8 C7 110.1(3)
C17 C8 C7 109.7(3)
O1 C9 C10 125.5(4)
O1 C9 C8 124.8(4)
C10 C9 C8 109.6(3)
C15 C10 C11 120.1(4)
C15 C10 C9 109.4(4)
C11 C10 C9 130.4(4)
C12 C11 C10 118.9(5)
C12 C11 H11 120.5
C10 C11 H11 120.5
C11 C12 C13 120.7(5)
C11 C12 H12 119.7
C13 C12 H12 119.7
C14 C13 C12 121.4(5)
C14 C13 H13 119.3
C12 C13 H13 119.3
C13 C14 C15 118.3(5)
C13 C14 H14 120.9
C15 C14 H14 120.9
C14 C15 C10 120.5(4)
C14 C15 C16 129.5(4)
C10 C15 C16 110.0(3)
O2 C16 C15 125.6(4)
O2 C16 C8 125.6(4)
C15 C16 C8 108.8(3)
C24 C17 C18 112.2(3)
C24 C17 C8 111.5(3)
C18 C17 C8 111.7(3)
C24 C17 H17 107.0
C18 C17 H17 107.0
C8 C17 H17 107.0
C23 C18 C19 117.6(4)
C23 C18 C17 122.6(4)
C19 C18 C17 119.8(4)
C18 C19 C20 121.0(5)
C18 C19 H19 119.5
C20 C19 H19 119.5
C21 C20 C19 119.7(5)
C21 C20 H20 120.2
C19 C20 H20 120.2
C22 C21 C20 119.7(5)
C22 C21 H21 120.2
C20 C21 H21 120.2
C21 C22 C23 121.0(5)
C21 C22 H22 119.5
C23 C22 H22 119.5
C18 C23 C22 121.0(5)
C18 C23 H23 119.5
C22 C23 H23 119.5
C25 C24 C17 112.4(3)
C25 C24 H24A 109.1
C17 C24 H24A 109.1
C25 C24 H24B 109.1
C17 C24 H24B 109.1
H24A C24 H24B 107.9
O4 C25 O3 106.4(3)
O4 C25 C24 109.6(3)
O3 C25 C24 109.2(3)
O4 C25 C28 111.7(3)
O3 C25 C28 109.1(3)
C24 C25 C28 110.8(3)
O3 C26 C27 107.1(4)
O3 C26 H26A 110.3
C27 C26 H26A 110.3
O3 C26 H26B 110.3
C27 C26 H26B 110.3
H26A C26 H26B 108.6
O4 C27 C26 105.0(4)
O4 C27 H27A 110.8
C26 C27 H27A 110.8
O4 C27 H27B 110.8
C26 C27 H27B 110.8
H27A C27 H27B 108.8
C25 C28 C7 113.2(3)
C25 C28 H28A 108.9
C7 C28 H28A 108.9
C25 C28 H28B 108.9
C7 C28 H28B 108.9
H28A C28 H28B 107.8
C34 C29 C30 121.0(4)
C34 C29 Br2 119.7(4)
C30 C29 Br2 119.3(3)
C29 C30 C31 119.4(4)
C29 C30 H30 120.3
C31 C30 H30 120.3
C30 C31 C32 120.8(4)
C30 C31 H31 119.6
C32 C31 H31 119.6
C33 C32 C31 118.0(4)
C33 C32 C35 122.6(4)
C31 C32 C35 119.3(4)
C32 C33 C34 121.9(4)
C32 C33 H33 119.1
C34 C33 H33 119.1
C29 C34 C33 118.9(4)
C29 C34 H34 120.6
C33 C34 H34 120.6
C32 C35 C56 113.0(3)
C32 C35 C36 113.3(3)
C56 C35 C36 111.3(3)
C32 C35 H35 106.2
C56 C35 H35 106.2
C36 C35 H35 106.2
C37 C36 C44 103.6(3)
C37 C36 C45 110.9(3)
C44 C36 C45 110.0(3)
C37 C36 C35 113.7(3)
C44 C36 C35 108.2(3)
C45 C36 C35 110.1(3)
O5 C37 C38 125.6(4)
O5 C37 C36 127.2(4)
C38 C37 C36 107.2(3)
C43 C38 C39 122.2(4)
C43 C38 C37 110.7(4)
C39 C38 C37 127.1(4)
C40 C39 C38 115.2(5)
C40 C39 H39 122.4
C38 C39 H39 122.4
C39 C40 C41 122.5(5)
C39 C40 H40 118.8
C41 C40 H40 118.8
C42 C41 C40 121.2(5)
C42 C41 H41 119.4
C40 C41 H41 119.4
C41 C42 C43 117.2(5)
C41 C42 H42 121.4
C43 C42 H42 121.4
C38 C43 C42 121.8(4)
C38 C43 C44 109.6(3)
C42 C43 C44 128.5(4)
O6 C44 C43 125.6(4)
O6 C44 C36 125.6(4)
C43 C44 C36 108.8(3)
C52 C45 C46 112.2(3)
C52 C45 C36 111.6(3)
C46 C45 C36 112.1(3)
C52 C45 H45 106.8
C46 C45 H45 106.8
C36 C45 H45 106.8
C47 C46 C51 119.4(4)
C47 C46 C45 121.3(4)
C51 C46 C45 119.3(4)
C46 C47 C48 120.3(5)
C46 C47 H47 119.8
C48 C47 H47 119.8
C49 C48 C47 119.6(5)
C49 C48 H48 120.2
C47 C48 H48 120.2
C48 C49 C50 120.5(5)
C48 C49 H49 119.7
C50 C49 H49 119.7
C49 C50 C51 119.4(5)
C49 C50 H50 120.3
C51 C50 H50 120.3
C46 C51 C50 120.7(5)
C46 C51 H51 119.7
C50 C51 H51 119.7
C53 C52 C45 113.3(3)
C53 C52 H52A 108.9
C45 C52 H52A 108.9
C53 C52 H52B 108.9
C45 C52 H52B 108.9
H52A C52 H52B 107.7
O8 C53 O7 106.7(3)
O8 C53 C56 111.0(3)
O7 C53 C56 109.9(4)
O8 C53 C52 108.7(3)
O7 C53 C52 109.8(3)
C56 C53 C52 110.6(3)
O7 C54 C55 107.6(4)
O7 C54 H54A 110.2
C55 C54 H54A 110.2
O7 C54 H54B 110.2
C55 C54 H54B 110.2
H54A C54 H54B 108.5
O8 C55 C54 105.3(4)
O8 C55 H55A 110.7
C54 C55 H55A 110.7
O8 C55 H55B 110.7
C54 C55 H55B 110.7
H55A C55 H55B 108.8
C53 C56 C35 113.1(3)
C53 C56 H56A 109.0
C35 C56 H56A 109.0
C53 C56 H56B 109.0
C35 C56 H56B 109.0
H56A C56 H56B 107.8
C26 O3 C25 108.8(3)
C27 O4 C25 107.0(3)
C54 O7 C53 107.8(3)
C55 O8 C53 108.7(3)

loop_
_geom_bond_atom_site_label_1
_geom_bond_atom_site_label_2
_geom_bond_distance
C1 C6 1.349(6)
C1 C2 1.373(6)
C1 Br1 1.900(4)
C2 C3 1.403(6)
C2 H2 0.9500
C3 C4 1.372(5)
C3 H3 0.9500
C4 C5 1.387(5)
C4 C7 1.524(5)
C5 C6 1.399(6)
C5 H5 0.9500
C6 H6 0.9500
C7 C28 1.529(5)
C7 C8 1.561(5)
C7 H7 1.0000
C8 C16 1.523(5)
C8 C9 1.535(5)
C8 C17 1.558(5)
C9 O1 1.213(4)
C9 C10 1.462(5)
C10 C15 1.384(5)
C10 C11 1.388(6)
C11 C12 1.374(7)
C11 H11 0.9500
C12 C13 1.366(7)
C12 H12 0.9500
C13 C14 1.380(7)
C13 H13 0.9500
C14 C15 1.387(6)
C14 H14 0.9500
C15 C16 1.481(6)
C16 O2 1.210(5)
C17 C24 1.522(6)
C17 C18 1.524(6)
C17 H17 1.0000
C18 C23 1.371(6)
C18 C19 1.393(6)
C19 C20 1.396(7)
C19 H19 0.9500
C20 C21 1.370(8)
C20 H20 0.9500
C21 C22 1.354(8)
C21 H21 0.9500
C22 C23 1.388(7)
C22 H22 0.9500
C23 H23 0.9500
C24 C25 1.504(6)
C24 H24A 0.9900
C24 H24B 0.9900
C25 O4 1.424(4)
C25 O3 1.423(5)
C25 C28 1.510(5)
C26 O3 1.387(5)
C26 C27 1.450(7)
C26 H26A 0.9900
C26 H26B 0.9900
C27 O4 1.417(5)
C27 H27A 0.9900
C27 H27B 0.9900
C28 H28A 0.9900
C28 H28B 0.9900
C29 C34 1.375(6)
C29 C30 1.385(6)
C29 Br2 1.894(4)
C30 C31 1.385(6)
C30 H30 0.9500
C31 C32 1.395(5)
C31 H31 0.9500
C32 C33 1.389(5)
C32 C35 1.503(6)
C33 C34 1.383(5)
C33 H33 0.9500
C34 H34 0.9500
C35 C56 1.526(5)
C35 C36 1.579(5)
C35 H35 1.0000
C36 C37 1.531(6)
C36 C44 1.533(5)
C36 C45 1.554(5)
C37 O5 1.219(4)
C37 C38 1.502(6)
C38 C43 1.380(5)
C38 C39 1.397(6)
C39 C40 1.380(7)
C39 H39 0.9500
C40 C41 1.402(7)
C40 H40 0.9500
C41 C42 1.366(7)
C41 H41 0.9500
C42 C43 1.377(6)
C42 H42 0.9500
C43 C44 1.479(6)
C44 O6 1.208(4)
C45 C52 1.536(5)
C45 C46 1.542(6)
C45 H45 1.0000
C46 C47 1.369(6)
C46 C51 1.382(6)
C47 C48 1.397(7)
C47 H47 0.9500
C48 C49 1.367(7)
C48 H48 0.9500
C49 C50 1.380(8)
C49 H49 0.9500
C50 C51 1.381(7)
C50 H50 0.9500
C51 H51 0.9500
C52 C53 1.515(6)
C52 H52A 0.9900
C52 H52B 0.9900
C53 O8 1.414(4)
C53 O7 1.438(5)
C53 C56 1.502(6)
C54 O7 1.399(6)
C54 C55 1.471(6)
C54 H54A 0.9900
C54 H54B 0.9900
C55 O8 1.399(5)
C55 H55A 0.9900
C55 H55B 0.9900
C56 H56A 0.9900
C56 H56B 0.9900
